data_7029130
loop_
_publ_author_name
'Chen, Ying'
'Cao, Fan'
'Wei, Rong-Min'
'Zhang, Yang'
'Zhang, Yi-Quan'
'Song, You'

_publ_section_title
;
 Spin-crossover phenomena of the mononuclear Mn(III) complex tuned by
 metal dithiolene counteranions.
;
_journal_issue 9
_journal_name_full 'Dalton transactions (Cambridge, England : 2003)'
_journal_page_first 3783
_journal_page_last 3791
_journal_paper_doi 10.1039/c3dt53173b
_journal_volume 43
_journal_year 2014
_chemical_formula_moiety '2(C22 H26 Br2 Mn N4 O2), C8 N4 Ni S4 '
_chemical_formula_sum 'C52 H52 Br4 Mn2 N12 Ni O4 S4'
_chemical_formula_weight 1525.53
_chemical_name_systematic
; 
 ? 
;
_space_group_IT_number 2
_symmetry_cell_setting triclinic
_symmetry_space_group_name_Hall '-P 1'
_symmetry_space_group_name_H-M 'P -1'
_atom_sites_solution_hydrogens geom
_atom_sites_solution_primary direct
_atom_sites_solution_secondary difmap
_audit_creation_method SHELXL-97
_cell_angle_alpha 78.3540(10)
_cell_angle_beta 79.2600(10)
_cell_angle_gamma 84.2090(10)
_cell_formula_units_Z 1
_cell_length_a 8.2849(5)
_cell_length_b 10.0345(6)
_cell_length_c 18.4775(10)
_cell_measurement_reflns_used 2544
_cell_measurement_temperature 296(2)
_cell_measurement_theta_max 24.4335
_cell_measurement_theta_min 2.284
_cell_volume 1474.95(15)
_computing_cell_refinement 'Bruker SMART'
_computing_data_collection 'Bruker SMART'
_computing_data_reduction 'Bruker SMART'
_computing_molecular_graphics 'Bruker SHELXTL'
_computing_publication_material 'Bruker SHELXTL'
_computing_structure_refinement 'SHELXL-97 (Sheldrick, 1997)'
_computing_structure_solution 'SHELXS-97 (Sheldrick, 1990)'
_diffrn_ambient_temperature 296(2)
_diffrn_measured_fraction_theta_full 0.991
_diffrn_measured_fraction_theta_max 0.991
_diffrn_measurement_device_type 'CCD area detector'
_diffrn_measurement_method 'phi and omega scans'
_diffrn_radiation_monochromator graphite
_diffrn_radiation_source 'fine-focus sealed tube'
_diffrn_radiation_type MoK\a
_diffrn_radiation_wavelength 0.71073
_diffrn_reflns_av_R_equivalents 0.0221
_diffrn_reflns_av_unetI/netI 0.0500
_diffrn_reflns_limit_h_max 10
_diffrn_reflns_limit_h_min -10
_diffrn_reflns_limit_k_max 13
_diffrn_reflns_limit_k_min -12
_diffrn_reflns_limit_l_max 23
_diffrn_reflns_limit_l_min -19
_diffrn_reflns_number 10098
_diffrn_reflns_theta_full 27.51
_diffrn_reflns_theta_max 27.51
_diffrn_reflns_theta_min 1.14
_exptl_absorpt_coefficient_mu 3.643
_exptl_absorpt_correction_T_max 0.7121
_exptl_absorpt_correction_T_min 0.2631
_exptl_absorpt_correction_type multi-scan
_exptl_absorpt_process_details 'SADABS; Bruker, 2000'
_exptl_crystal_colour black
_exptl_crystal_density_diffrn 1.717
_exptl_crystal_density_method 'not measured'
_exptl_crystal_description plate-like
_exptl_crystal_F_000 762
_exptl_crystal_size_max 0.50
_exptl_crystal_size_mid 0.40
_exptl_crystal_size_min 0.10
_refine_diff_density_max 0.653
_refine_diff_density_min -0.581
_refine_diff_density_rms 0.100
_refine_ls_extinction_method none
_refine_ls_goodness_of_fit_ref 1.001
_refine_ls_hydrogen_treatment mixed
_refine_ls_matrix_type full
_refine_ls_number_parameters 358
_refine_ls_number_reflns 6708
_refine_ls_number_restraints 0
_refine_ls_restrained_S_all 1.001
_refine_ls_R_factor_all 0.0689
_refine_ls_R_factor_gt 0.0424
_refine_ls_shift/su_max 0.001
_refine_ls_shift/su_mean 0.000
_refine_ls_structure_factor_coef Fsqd
_refine_ls_weighting_details 'calc w=1/[\s^2^(Fo^2^)+(0.0785P)^2^+0.0000P] where P=(Fo^2^+2Fc^2^)/3'
_refine_ls_weighting_scheme calc
_refine_ls_wR_factor_gt 0.1130
_refine_ls_wR_factor_ref 0.1387
_reflns_number_gt 4678
_reflns_number_total 6708
_reflns_threshold_expression >2sigma(I)
_cod_data_source_file c3dt53173b.txt
_cod_data_source_block k
_cod_depositor_comments
;
The following automatic conversions were performed:

'_symmetry_cell_setting' value 'Triclinic' changed to 'triclinic'
according to
/usr/data/users/saulius/automatic-downloads/current/RSC/lib/dictionaries/cif_core.dic
dictionary named 'cif_core.dic' version 2.4.2 from 2011-04-26.

Automatic conversion script
Id: cif_fix_values 2281 2013-09-26 08:29:07Z andrius 
;
_cod_original_sg_symbol_Hall -P1
_cod_original_sg_symbol_H-M 'P-1   '
_cod_database_code 7029130

loop_
_symmetry_equiv_pos_as_xyz
'x, y, z'
'-x, -y, -z'

loop_
_atom_site_label
_atom_site_type_symbol
_atom_site_fract_x
_atom_site_fract_y
_atom_site_fract_z
_atom_site_U_iso_or_equiv
_atom_site_adp_type
_atom_site_occupancy
_atom_site_symmetry_multiplicity
_atom_site_calc_flag
_atom_site_refinement_flags
Br1 Br 0.22847(6) 0.71304(5) 1.06525(3) 0.06329(17) Uani 1 1 d .
Br2 Br 1.28045(6) 1.26666(5) 0.93735(3) 0.05807(16) Uani 1 1 d .
C1 C 0.5807(4) 0.7613(4) 0.8326(2) 0.0347(8) Uani 1 1 d .
C2 C 0.5012(5) 0.6404(4) 0.8635(3) 0.0486(11) Uani 1 1 d .
H2 H 0.5186 0.5688 0.8373 0.058 Uiso 1 1 calc R
C3 C 0.3978(5) 0.6259(4) 0.9321(2) 0.0461(10) Uani 1 1 d .
H3 H 0.3477 0.5444 0.9520 0.055 Uiso 1 1 calc R
C4 C 0.3686(5) 0.7316(4) 0.9710(2) 0.0413(9) Uani 1 1 d .
C5 C 0.4420(5) 0.8543(4) 0.9405(2) 0.0381(9) Uani 1 1 d .
H5 H 0.4206 0.9265 0.9663 0.046 Uiso 1 1 calc R
C6 C 0.5456(4) 0.8690(4) 0.8726(2) 0.0339(8) Uani 1 1 d .
C7 C 0.6032(5) 1.0050(4) 0.8369(2) 0.0377(9) Uani 1 1 d .
H7 H 0.5489 1.0794 0.8561 0.045 Uiso 1 1 calc R
C8 C 0.7329(6) 1.1700(4) 0.7409(2) 0.0470(10) Uani 1 1 d .
H8A H 0.8446 1.1961 0.7358 0.056 Uiso 1 1 calc R
H8B H 0.6597 1.2317 0.7681 0.056 Uiso 1 1 calc R
C9 C 0.6883(7) 1.1809(5) 0.6640(3) 0.0583(13) Uani 1 1 d .
H9A H 0.6796 1.2765 0.6408 0.070 Uiso 1 1 calc R
H9B H 0.5808 1.1458 0.6701 0.070 Uiso 1 1 calc R
C10 C 0.8097(6) 1.1053(4) 0.6111(2) 0.0489(11) Uani 1 1 d .
H10A H 0.7788 1.1269 0.5617 0.059 Uiso 1 1 calc R
H10B H 0.9188 1.1364 0.6067 0.059 Uiso 1 1 calc R
C11 C 0.9335(6) 0.8846(5) 0.5850(2) 0.0490(11) Uani 1 1 d .
H11A H 1.0386 0.9255 0.5747 0.059 Uiso 1 1 calc R
H11B H 0.8934 0.8941 0.5380 0.059 Uiso 1 1 calc R
C12 C 0.9556(6) 0.7364(5) 0.6189(2) 0.0551(12) Uani 1 1 d .
H12A H 0.8530 0.6932 0.6253 0.066 Uiso 1 1 calc R
H12B H 1.0386 0.6909 0.5861 0.066 Uiso 1 1 calc R
C13 C 1.0020(6) 0.5825(4) 0.7357(3) 0.0554(12) Uani 1 1 d .
H13A H 1.0729 0.5227 0.7064 0.066 Uiso 1 1 calc R
H13B H 0.8906 0.5541 0.7434 0.066 Uiso 1 1 calc R
C14 C 1.0554(6) 0.5667(5) 0.8107(3) 0.0554(12) Uani 1 1 d .
H14A H 1.1648 0.5991 0.8029 0.066 Uiso 1 1 calc R
H14B H 1.0625 0.4704 0.8328 0.066 Uiso 1 1 calc R
C15 C 0.9428(5) 0.6416(4) 0.8657(2) 0.0436(10) Uani 1 1 d .
H15A H 0.8313 0.6146 0.8714 0.052 Uiso 1 1 calc R
H15B H 0.9774 0.6168 0.9143 0.052 Uiso 1 1 calc R
C16 C 1.0229(5) 0.8550(4) 0.8748(2) 0.0400(9) Uani 1 1 d .
H16 H 1.0459 0.8112 0.9215 0.048 Uiso 1 1 calc R
C17 C 1.0768(4) 0.9899(4) 0.8470(2) 0.0326(8) Uani 1 1 d .
C18 C 1.1295(5) 1.0577(4) 0.8967(2) 0.0365(8) Uani 1 1 d .
H18 H 1.1125 1.0226 0.9479 0.044 Uiso 1 1 calc R
C19 C 1.2081(5) 1.1790(4) 0.8682(2) 0.0376(9) Uani 1 1 d .
C20 C 1.2348(5) 1.2311(4) 0.7926(2) 0.0405(9) Uani 1 1 d .
H20 H 1.2884 1.3113 0.7746 0.049 Uiso 1 1 calc R
C21 C 1.1835(5) 1.1662(4) 0.7436(2) 0.0397(9) Uani 1 1 d .
H21 H 1.2050 1.2017 0.6924 0.048 Uiso 1 1 calc R
C22 C 1.0978(4) 1.0454(4) 0.7694(2) 0.0334(8) Uani 1 1 d .
C23 C 0.4885(6) 0.5930(5) 0.6504(3) 0.0576(12) Uani 1 1 d .
C24 C 0.5140(5) 0.7058(4) 0.5911(2) 0.0453(10) Uani 1 1 d .
C25 C 0.6130(5) 0.6954(5) 0.5239(2) 0.0461(10) Uani 1 1 d .
C26 C 0.6922(7) 0.5669(5) 0.5100(3) 0.0622(13) Uani 1 1 d .
Mn1 Mn 0.86786(7) 0.87755(6) 0.74356(3) 0.03112(15) Uani 1 1 d .
N1 N 0.7189(4) 1.0283(3) 0.78306(17) 0.0345(7) Uani 1 1 d .
N2 N 0.8144(4) 0.9556(4) 0.63743(18) 0.0438(8) Uani 1 1 d .
H28 H 0.7129 0.9290 0.6368 0.053 Uiso 1 1 calc R
N3 N 1.0073(4) 0.7257(3) 0.69234(18) 0.0432(8) Uani 1 1 d .
H27 H 1.1141 0.7475 0.6830 0.052 Uiso 1 1 calc R
N4 N 0.9452(4) 0.7897(3) 0.84035(17) 0.0351(7) Uani 1 1 d .
N5 N 0.4648(7) 0.5035(5) 0.6998(3) 0.0886(16) Uani 1 1 d .
N6 N 0.7539(7) 0.4656(5) 0.4974(3) 0.0953(18) Uani 1 1 d .
Ni1 Ni 0.5000 1.0000 0.5000 0.03954(19) Uani 1 2 d S
O1 O 0.6865(3) 0.7690(3) 0.76778(15) 0.0391(6) Uani 1 1 d .
O2 O 1.0474(3) 0.9865(3) 0.72073(13) 0.0355(6) Uani 1 1 d .
S1 S 0.64786(15) 0.83622(12) 0.45360(6) 0.0526(3) Uani 1 1 d .
S2 S 0.42105(14) 0.86326(12) 0.60640(6) 0.0482(3) Uani 1 1 d .

loop_
_atom_site_aniso_label
_atom_site_aniso_U_11
_atom_site_aniso_U_22
_atom_site_aniso_U_33
_atom_site_aniso_U_23
_atom_site_aniso_U_13
_atom_site_aniso_U_12
Br1 0.0543(3) 0.0722(4) 0.0540(3) -0.0055(2) 0.0118(2) -0.0117(3)
Br2 0.0650(3) 0.0581(3) 0.0633(3) -0.0266(2) -0.0232(2) -0.0080(2)
C1 0.0234(18) 0.040(2) 0.043(2) -0.0130(16) -0.0069(15) -0.0027(15)
C2 0.044(3) 0.043(2) 0.065(3) -0.021(2) -0.011(2) -0.0060(19)
C3 0.035(2) 0.045(2) 0.054(3) -0.003(2) 0.0018(19) -0.0149(19)
C4 0.025(2) 0.046(2) 0.047(2) 0.0008(18) 0.0002(16) -0.0038(17)
C5 0.033(2) 0.045(2) 0.039(2) -0.0140(17) -0.0059(16) 0.0005(17)
C6 0.0264(19) 0.036(2) 0.037(2) -0.0033(16) -0.0049(15) -0.0021(15)
C7 0.037(2) 0.037(2) 0.042(2) -0.0155(16) -0.0055(17) 0.0038(17)
C8 0.054(3) 0.030(2) 0.054(3) -0.0047(18) -0.009(2) 0.0050(19)
C9 0.071(3) 0.043(3) 0.059(3) -0.002(2) -0.023(3) 0.014(2)
C10 0.054(3) 0.054(3) 0.036(2) 0.0018(19) -0.0096(19) -0.008(2)
C11 0.044(3) 0.070(3) 0.036(2) -0.016(2) -0.0055(18) -0.006(2)
C12 0.058(3) 0.067(3) 0.047(3) -0.031(2) -0.007(2) 0.004(2)
C13 0.055(3) 0.044(3) 0.067(3) -0.023(2) -0.002(2) 0.006(2)
C14 0.051(3) 0.039(2) 0.071(3) -0.007(2) -0.009(2) 0.008(2)
C15 0.041(2) 0.034(2) 0.052(3) -0.0014(18) -0.0070(19) -0.0054(18)
C16 0.045(2) 0.043(2) 0.031(2) -0.0025(16) -0.0111(17) 0.0003(18)
C17 0.0253(18) 0.041(2) 0.0312(19) -0.0041(15) -0.0043(14) -0.0050(15)
C18 0.031(2) 0.046(2) 0.033(2) -0.0079(16) -0.0046(15) -0.0033(17)
C19 0.036(2) 0.040(2) 0.042(2) -0.0172(17) -0.0104(17) 0.0002(17)
C20 0.032(2) 0.040(2) 0.048(2) -0.0086(18) 0.0003(17) -0.0063(17)
C21 0.039(2) 0.044(2) 0.034(2) -0.0053(16) 0.0002(16) -0.0086(18)
C22 0.0273(19) 0.038(2) 0.035(2) -0.0075(15) -0.0046(15) -0.0011(16)
C23 0.055(3) 0.055(3) 0.060(3) -0.014(2) 0.008(2) -0.016(2)
C24 0.042(2) 0.044(2) 0.050(3) -0.0116(19) -0.0023(19) -0.0067(19)
C25 0.044(2) 0.050(3) 0.046(2) -0.0136(19) -0.0068(19) -0.002(2)
C26 0.064(3) 0.058(3) 0.062(3) -0.019(2) 0.003(2) -0.002(3)
Mn1 0.0296(3) 0.0341(3) 0.0305(3) -0.0095(2) -0.0048(2) 0.0000(2)
N1 0.0358(18) 0.0327(17) 0.0341(17) -0.0054(13) -0.0045(13) -0.0026(13)
N2 0.043(2) 0.051(2) 0.0389(19) -0.0122(15) -0.0105(15) -0.0006(16)
N3 0.040(2) 0.046(2) 0.046(2) -0.0170(15) -0.0074(15) 0.0024(16)
N4 0.0352(18) 0.0321(17) 0.0373(17) -0.0058(13) -0.0047(13) -0.0034(14)
N5 0.116(5) 0.058(3) 0.076(3) -0.004(2) 0.017(3) -0.014(3)
N6 0.105(5) 0.066(3) 0.106(4) -0.030(3) 0.008(3) 0.018(3)
Ni1 0.0385(4) 0.0476(4) 0.0334(4) -0.0103(3) -0.0064(3) -0.0007(3)
O1 0.0352(15) 0.0397(15) 0.0456(16) -0.0175(12) -0.0049(12) -0.0022(12)
O2 0.0342(14) 0.0458(16) 0.0272(13) -0.0083(11) -0.0018(10) -0.0091(12)
S1 0.0614(8) 0.0564(7) 0.0369(6) -0.0124(5) -0.0015(5) 0.0058(6)
S2 0.0473(6) 0.0496(6) 0.0440(6) -0.0103(5) 0.0020(5) -0.0005(5)

loop_
_atom_type_symbol
_atom_type_description
_atom_type_scat_dispersion_real
_atom_type_scat_dispersion_imag
_atom_type_scat_source
C C 0.0033 0.0016 'International Tables Vol C Tables 4.2.6.8 and 6.1.1.4'
H H 0.0000 0.0000 'International Tables Vol C Tables 4.2.6.8 and 6.1.1.4'
N N 0.0061 0.0033 'International Tables Vol C Tables 4.2.6.8 and 6.1.1.4'
O O 0.0106 0.0060 'International Tables Vol C Tables 4.2.6.8 and 6.1.1.4'
S S 0.1246 0.1234 'International Tables Vol C Tables 4.2.6.8 and 6.1.1.4'
Mn Mn 0.3368 0.7283 'International Tables Vol C Tables 4.2.6.8 and 6.1.1.4'
Br Br -0.2901 2.4595 'International Tables Vol C Tables 4.2.6.8 and 6.1.1.4'
Ni Ni 0.3393 1.1124 'International Tables Vol C Tables 4.2.6.8 and 6.1.1.4'

loop_
_geom_angle_atom_site_label_1
_geom_angle_atom_site_label_2
_geom_angle_atom_site_label_3
_geom_angle
_geom_angle_site_symmetry_1
_geom_angle_site_symmetry_3
O1 C1 C2 119.5(4) . .
O1 C1 C6 123.1(3) . .
C2 C1 C6 117.4(4) . .
C3 C2 C1 121.3(4) . .
C3 C2 H2 119.4 . .
C1 C2 H2 119.4 . .
C4 C3 C2 120.1(4) . .
C4 C3 H3 119.9 . .
C2 C3 H3 119.9 . .
C3 C4 C5 119.8(4) . .
C3 C4 Br1 120.7(3) . .
C5 C4 Br1 119.5(3) . .
C6 C5 C4 120.3(4) . .
C6 C5 H5 119.9 . .
C4 C5 H5 119.9 . .
C5 C6 C1 121.1(3) . .
C5 C6 C7 119.0(4) . .
C1 C6 C7 119.5(3) . .
N1 C7 C6 125.3(4) . .
N1 C7 H7 117.4 . .
C6 C7 H7 117.4 . .
N1 C8 C9 110.0(3) . .
N1 C8 H8A 109.7 . .
C9 C8 H8A 109.7 . .
N1 C8 H8B 109.7 . .
C9 C8 H8B 109.7 . .
H8A C8 H8B 108.2 . .
C8 C9 C10 114.9(4) . .
C8 C9 H9A 108.5 . .
C10 C9 H9A 108.5 . .
C8 C9 H9B 108.5 . .
C10 C9 H9B 108.5 . .
H9A C9 H9B 107.5 . .
N2 C10 C9 112.2(4) . .
N2 C10 H10A 109.2 . .
C9 C10 H10A 109.2 . .
N2 C10 H10B 109.2 . .
C9 C10 H10B 109.2 . .
H10A C10 H10B 107.9 . .
N2 C11 C12 109.9(4) . .
N2 C11 H11A 109.7 . .
C12 C11 H11A 109.7 . .
N2 C11 H11B 109.7 . .
C12 C11 H11B 109.7 . .
H11A C11 H11B 108.2 . .
N3 C12 C11 108.3(3) . .
N3 C12 H12A 110.0 . .
C11 C12 H12A 110.0 . .
N3 C12 H12B 110.0 . .
C11 C12 H12B 110.0 . .
H12A C12 H12B 108.4 . .
N3 C13 C14 113.0(4) . .
N3 C13 H13A 109.0 . .
C14 C13 H13A 109.0 . .
N3 C13 H13B 109.0 . .
C14 C13 H13B 109.0 . .
H13A C13 H13B 107.8 . .
C13 C14 C15 114.6(4) . .
C13 C14 H14A 108.6 . .
C15 C14 H14A 108.6 . .
C13 C14 H14B 108.6 . .
C15 C14 H14B 108.6 . .
H14A C14 H14B 107.6 . .
N4 C15 C14 111.3(3) . .
N4 C15 H15A 109.4 . .
C14 C15 H15A 109.4 . .
N4 C15 H15B 109.4 . .
C14 C15 H15B 109.4 . .
H15A C15 H15B 108.0 . .
N4 C16 C17 125.2(3) . .
N4 C16 H16 117.4 . .
C17 C16 H16 117.4 . .
C18 C17 C22 120.6(3) . .
C18 C17 C16 118.3(3) . .
C22 C17 C16 120.6(3) . .
C19 C18 C17 119.0(3) . .
C19 C18 H18 120.5 . .
C17 C18 H18 120.5 . .
C20 C19 C18 120.9(3) . .
C20 C19 Br2 121.3(3) . .
C18 C19 Br2 117.7(3) . .
C21 C20 C19 120.7(4) . .
C21 C20 H20 119.7 . .
C19 C20 H20 119.7 . .
C20 C21 C22 121.0(4) . .
C20 C21 H21 119.5 . .
C22 C21 H21 119.5 . .
O2 C22 C17 122.7(3) . .
O2 C22 C21 119.5(3) . .
C17 C22 C21 117.7(3) . .
N5 C23 C24 178.2(6) . .
C25 C24 C23 122.2(4) . .
C25 C24 S2 119.9(3) . .
C23 C24 S2 117.8(4) . .
C24 C25 C26 121.1(4) . .
C24 C25 S1 121.2(4) . .
C26 C25 S1 117.7(4) . .
N6 C26 C25 178.5(7) . .
O2 Mn1 O1 179.18(11) . .
O2 Mn1 N4 88.65(11) . .
O1 Mn1 N4 90.90(12) . .
O2 Mn1 N1 91.02(12) . .
O1 Mn1 N1 88.36(12) . .
N4 Mn1 N1 97.34(13) . .
O2 Mn1 N2 88.74(12) . .
O1 Mn1 N2 91.78(13) . .
N4 Mn1 N2 172.80(14) . .
N1 Mn1 N2 89.41(13) . .
O2 Mn1 N3 91.20(13) . .
O1 Mn1 N3 89.48(12) . .
N4 Mn1 N3 88.90(13) . .
N1 Mn1 N3 173.42(13) . .
N2 Mn1 N3 84.44(13) . .
C7 N1 C8 118.3(3) . .
C7 N1 Mn1 122.3(3) . .
C8 N1 Mn1 118.9(3) . .
C10 N2 C11 111.1(3) . .
C10 N2 Mn1 118.4(3) . .
C11 N2 Mn1 106.3(3) . .
C10 N2 H28 106.8 . .
C11 N2 H28 106.8 . .
Mn1 N2 H28 106.8 . .
C12 N3 C13 111.3(3) . .
C12 N3 Mn1 106.6(3) . .
C13 N3 Mn1 117.1(3) . .
C12 N3 H27 107.1 . .
C13 N3 H27 107.1 . .
Mn1 N3 H27 107.1 . .
C16 N4 C15 117.2(3) . .
C16 N4 Mn1 121.9(3) . .
C15 N4 Mn1 119.9(2) . .
S1 Ni1 S1 180.0 . 2_676
S1 Ni1 S2 88.14(4) . 2_676
S1 Ni1 S2 91.86(4) 2_676 2_676
S1 Ni1 S2 91.86(4) . .
S1 Ni1 S2 88.14(4) 2_676 .
S2 Ni1 S2 180.00(5) 2_676 .
C1 O1 Mn1 122.9(2) . .
C22 O2 Mn1 124.3(2) . .
C25 S1 Ni1 103.69(16) . .
C24 S2 Ni1 103.27(15) . .

loop_
_geom_bond_atom_site_label_1
_geom_bond_atom_site_label_2
_geom_bond_distance
_geom_bond_site_symmetry_2
Br1 C4 1.890(4) .
Br2 C19 1.900(4) .
C1 O1 1.339(4) .
C1 C2 1.405(5) .
C1 C6 1.407(5) .
C2 C3 1.381(6) .
C2 H2 0.9300 .
C3 C4 1.377(6) .
C3 H3 0.9300 .
C4 C5 1.395(5) .
C5 C6 1.372(5) .
C5 H5 0.9300 .
C6 C7 1.475(5) .
C7 N1 1.249(5) .
C7 H7 0.9300 .
C8 N1 1.481(5) .
C8 C9 1.513(6) .
C8 H8A 0.9700 .
C8 H8B 0.9700 .
C9 C10 1.524(7) .
C9 H9A 0.9700 .
C9 H9B 0.9700 .
C10 N2 1.481(5) .
C10 H10A 0.9700 .
C10 H10B 0.9700 .
C11 N2 1.483(5) .
C11 C12 1.499(6) .
C11 H11A 0.9700 .
C11 H11B 0.9700 .
C12 N3 1.479(5) .
C12 H12A 0.9700 .
C12 H12B 0.9700 .
C13 N3 1.498(5) .
C13 C14 1.506(7) .
C13 H13A 0.9700 .
C13 H13B 0.9700 .
C14 C15 1.511(6) .
C14 H14A 0.9700 .
C14 H14B 0.9700 .
C15 N4 1.466(5) .
C15 H15A 0.9700 .
C15 H15B 0.9700 .
C16 N4 1.286(5) .
C16 C17 1.432(5) .
C16 H16 0.9300 .
C17 C18 1.400(5) .
C17 C22 1.414(5) .
C18 C19 1.398(5) .
C18 H18 0.9300 .
C19 C20 1.374(5) .
C20 C21 1.365(5) .
C20 H20 0.9300 .
C21 C22 1.420(5) .
C21 H21 0.9300 .
C22 O2 1.318(4) .
C23 N5 1.148(6) .
C23 C24 1.410(6) .
C24 C25 1.371(6) .
C24 S2 1.739(4) .
C25 C26 1.435(7) .
C25 S1 1.723(4) .
C26 N6 1.138(7) .
Mn1 O2 1.869(2) .
Mn1 O1 1.878(3) .
Mn1 N4 2.016(3) .
Mn1 N1 2.020(3) .
Mn1 N2 2.071(3) .
Mn1 N3 2.091(3) .
N2 H28 0.9100 .
N3 H27 0.9100 .
Ni1 S1 2.1697(12) .
Ni1 S1 2.1697(12) 2_676
Ni1 S2 2.1882(11) 2_676
Ni1 S2 2.1882(11) .
